data_4300183
loop_
_publ_author_name
'Teresa J. Neal'
'Seong-Joo Kang'
'Ilona Turowska-Tyrk'
'Charles E. Schulz'
'W. Robert Scheidt'

_publ_section_title
;
Magnetic Interactions in the High-Spin Iron(III) Oxooctaethylchlorinato
Derivative [Fe(oxoOEC)(Cl)] and Its \p-Cation Radical
[Fe(oxoOEC.)(Cl)]SbCl6
;
_journal_name_full 'Inorganic Chemistry'
_journal_page_first 872
_journal_page_last 880
_journal_paper_doi 10.1021/ic991052w
_journal_volume 39
_journal_year 2000
_chemical_formula_sum 'C36.78 H46 Cl2.57 Fe N4 O'
_chemical_formula_weight 707.15
_space_group_IT_number 2
_symmetry_cell_setting triclinic
_symmetry_space_group_name_Hall '-P 1'
_symmetry_space_group_name_H-M 'P -1'
_atom_sites_solution_hydrogens geom
_atom_sites_solution_primary patterson
_atom_sites_solution_secondary difmap
_audit_creation_method SHELXL
_cell_angle_alpha 95.79(3)
_cell_angle_beta 92.03(3)
_cell_angle_gamma 104.84(3)
_cell_formula_units_Z 2
_cell_length_a 9.174(2)
_cell_length_b 13.522(3)
_cell_length_c 14.838(3)
_cell_measurement_reflns_used 231
_cell_measurement_temperature 130(2)
_cell_measurement_theta_max 20.5
_cell_measurement_theta_min -20.5
_cell_volume 1766.6(7)
_computing_cell_refinement MADNES
_computing_data_collection MADNES
_computing_data_reduction 'MADNES (Messerschmitt & Pflugrath, 1987)'
_computing_molecular_graphics 'ORTEPIII(Burnett & Johnson, 1996)'
_computing_publication_material SHELXL93
_computing_structure_refinement 'SHELXL-93 (Sheldrick, 1993)'
_computing_structure_solution 'SHELXS-86 (Sheldrick, 1990)'
_diffrn_ambient_temperature 130(2)
_diffrn_measurement_device 'Enraf-Nonius FAST area detector'
_diffrn_measurement_method 'ellipsoid-mask fitting'
_diffrn_radiation_monochromator graphite
_diffrn_radiation_source 'rotating anode'
_diffrn_radiation_type MoK\a
_diffrn_radiation_wavelength 0.71073
_diffrn_reflns_av_R_equivalents 0.0992
_diffrn_reflns_av_sigmaI/netI 0.1195
_diffrn_reflns_limit_h_max 12
_diffrn_reflns_limit_h_min -12
_diffrn_reflns_limit_k_max 17
_diffrn_reflns_limit_k_min -18
_diffrn_reflns_limit_l_max 12
_diffrn_reflns_limit_l_min -20
_diffrn_reflns_number 16498
_diffrn_reflns_theta_max 29.77
_diffrn_reflns_theta_min 2.21
_diffrn_standards_decay_% 'no measurable crystal decay'
_diffrn_standards_interval_count 0
_diffrn_standards_interval_time 0
_diffrn_standards_number 0
_exptl_absorpt_coefficient_mu 0.656
_exptl_absorpt_correction_type none
_exptl_crystal_colour 'dark purple'
_exptl_crystal_density_diffrn 1.329
_exptl_crystal_density_meas ?
_exptl_crystal_description 'flat plate'
_exptl_crystal_F_000 745
_exptl_crystal_size_max 0.40
_exptl_crystal_size_mid 0.07
_exptl_crystal_size_min 0.03
_refine_diff_density_max 0.925
_refine_diff_density_min -0.880
_refine_diff_density_rms 0.121
_refine_ls_extinction_method none
_refine_ls_goodness_of_fit_all 1.035
_refine_ls_goodness_of_fit_obs 1.080
_refine_ls_hydrogen_treatment constr
_refine_ls_matrix_type full
_refine_ls_number_parameters 424
_refine_ls_number_reflns 8828
_refine_ls_number_restraints 0
_refine_ls_restrained_S_all 1.059
_refine_ls_restrained_S_obs 1.080
_refine_ls_R_factor_all 0.1657
_refine_ls_R_factor_obs 0.0950
_refine_ls_shift/esd_max 0.001
_refine_ls_shift/esd_mean 0.000
_refine_ls_structure_factor_coef Fsqd
_refine_ls_weighting_details 'w=1/[\s^2^(Fo^2^)+(0.0000P)^2^+13.5049P] where P=(Fo^2^+2Fc^2^)/3'
_refine_ls_weighting_scheme calc
_refine_ls_wR_factor_all 0.2163
_refine_ls_wR_factor_obs 0.1687
_reflns_number_observed 5266
_reflns_number_total 8848
_reflns_observed_criterion >2sigma(I)
_cod_depositor_comments
;
The following automatic conversions were performed:

'_exptl_crystal_density_meas' value 'not measured' was changed to '?'
- the value is perceived as not measured.

Automatic conversion script
Id: cif_fix_values 3008 2015-01-20 13:52:24Z robertas 

The following automatic conversions were performed:

'_refine_ls_weighting_scheme' value 'calc
w=1/[\s^2^(Fo^2^)+(0.0000P)^2^+13.5049P] where P=(Fo^2^+2Fc^2^)/3'
was changed to 'calc'. New tag '_refine_ls_weighting_details' was
created. The value of the new tag was set to
'w=1/[\s^2^(Fo^2^)+(0.0000P)^2^+13.5049P] where P=(Fo^2^+2Fc^2^)/3'.

Automatic conversion script
Id: cif_fix_values 3143 2015-03-26 13:38:13Z robertas 
;
_cod_original_cell_volume 1766.6(6)
_cod_database_code 4300183

loop_
_symmetry_equiv_pos_as_xyz
'x, y, z'
'-x, -y, -z'

loop_
_atom_site_aniso_label
_atom_site_aniso_U_11
_atom_site_aniso_U_22
_atom_site_aniso_U_33
_atom_site_aniso_U_23
_atom_site_aniso_U_13
_atom_site_aniso_U_12
Fe1 0.0175(4) 0.0218(4) 0.0210(4) 0.0010(3) 0.0012(3) 0.0052(3)
Cl(1 0.0233(7) 0.0289(7) 0.0309(7) 0.0015(5) 0.0019(5) 0.0116(6)
N(1) 0.020(2) 0.019(2) 0.018(2) 0.007(2) 0.000(2) 0.004(2)
N(2) 0.019(2) 0.019(2) 0.024(2) 0.001(2) 0.002(2) 0.003(2)
N(3) 0.017(2) 0.025(2) 0.020(2) 0.003(2) 0.002(2) 0.006(2)
N(4) 0.018(2) 0.022(2) 0.025(2) 0.004(2) 0.002(2) 0.004(2)
C(A1 0.021(3) 0.021(3) 0.025(3) 0.000(2) -0.001(2) 0.006(2)
C(A2 0.021(3) 0.023(3) 0.015(2) 0.004(2) 0.003(2) 0.010(2)
C(A3 0.017(2) 0.023(3) 0.020(2) 0.001(2) 0.003(2) 0.004(2)
C(A4 0.020(3) 0.019(3) 0.020(2) 0.001(2) -0.003(2) 0.008(2)
C(A5 0.017(2) 0.023(3) 0.024(3) 0.000(2) 0.000(2) 0.005(2)
C(A6 0.018(3) 0.030(3) 0.020(2) 0.004(2) 0.001(2) 0.011(2)
C(A7 0.021(3) 0.026(3) 0.031(3) 0.012(2) 0.004(2) 0.007(2)
C(A8 0.019(3) 0.020(3) 0.029(3) 0.001(2) 0.000(2) 0.002(2)
C(B1 0.021(3) 0.022(3) 0.021(2) 0.001(2) 0.000(2) 0.011(2)
C(B2 0.020(3) 0.027(3) 0.019(2) 0.002(2) 0.002(2) 0.009(2)
C(B3 0.018(3) 0.018(3) 0.032(3) 0.003(2) 0.003(2) 0.002(2)
C(B4 0.016(2) 0.022(3) 0.027(3) 0.001(2) 0.001(2) 0.006(2)
C(B5 0.024(3) 0.037(3) 0.018(2) 0.000(2) -0.001(2) 0.015(3)
C(B6 0.019(3) 0.038(3) 0.023(3) 0.003(2) 0.003(2) 0.012(2)
C(B7 0.025(3) 0.022(3) 0.036(3) 0.012(2) 0.005(2) 0.003(2)
C(B8 0.028(3) 0.022(3) 0.033(3) 0.007(2) -0.004(2) 0.002(2)
C(M1 0.019(3) 0.023(3) 0.019(2) 0.001(2) 0.002(2) 0.005(2)
C(M2 0.017(3) 0.027(3) 0.023(3) -0.003(2) -0.005(2) 0.008(2)
C(M3 0.020(3) 0.034(3) 0.026(3) 0.008(2) 0.006(2) 0.009(2)
C(M4 0.024(3) 0.019(3) 0.030(3) 0.000(2) -0.004(2) 0.002(2)
C(11 0.030(3) 0.025(3) 0.026(3) 0.002(2) -0.004(2) 0.007(2)
C(21 0.023(3) 0.036(3) 0.023(3) 0.000(2) 0.001(2) 0.007(3)
C(31 0.025(3) 0.027(3) 0.029(3) 0.001(2) 0.002(2) 0.004(2)
C(41 0.024(3) 0.021(3) 0.033(3) 0.000(2) -0.004(2) 0.002(2)
C(51 0.028(3) 0.039(4) 0.023(3) -0.003(2) -0.001(2) 0.011(3)
C(61 0.029(3) 0.047(4) 0.023(3) 0.004(3) 0.003(2) 0.013(3)
C(71 0.029(3) 0.026(3) 0.033(3) 0.002(2) -0.004(2) 0.005(3)
C(81 0.042(4) 0.026(3) 0.045(4) 0.001(3) 0.015(3) 0.007(3)
C(12 0.023(3) 0.057(5) 0.039(4) -0.003(3) -0.006(3) 0.009(3)
C(22 0.036(3) 0.035(3) 0.030(3) 0.011(3) 0.005(3) 0.012(3)
C(32 0.031(3) 0.037(4) 0.037(3) 0.016(3) 0.001(3) 0.004(3)
C(42 0.035(4) 0.032(3) 0.045(4) -0.011(3) -0.001(3) 0.007(3)
C(52 0.038(4) 0.055(4) 0.036(4) -0.015(3) -0.007(3) 0.024(3)
C(62 0.028(3) 0.058(5) 0.035(3) 0.009(3) 0.009(3) 0.011(3)
C(72 0.029(3) 0.031(3) 0.065(5) 0.001(3) 0.010(3) 0.006(3)
C(82 0.045(4) 0.043(4) 0.072(5) 0.009(4) 0.015(4) 0.020(4)
O(2) 0.044(3) 0.045(3) 0.039(3) 0.011(2) 0.002(2) -0.004(2)
C1A 0.137(15) 0.137(15) 0.040(7) 0.018(8) 0.008(8) -0.032(12)
Cl1A 0.084(2) 0.062(2) 0.100(3) -0.003(2) 0.030(2) 0.012(2)
Cl2A 0.130(4) 0.080(3) 0.077(2) 0.021(2) -0.028(2) -0.006(2)

loop_
_atom_site_label
_atom_site_type_symbol
_atom_site_fract_x
_atom_site_fract_y
_atom_site_fract_z
_atom_site_U_iso_or_equiv
_atom_site_thermal_displace_type
_atom_site_occupancy
_atom_site_calc_flag
_atom_site_refinement_flags
_atom_site_disorder_group
Fe1 Fe 0.76625(9) 0.90735(6) 0.70307(5) 0.0202(2) Uani 1 d . .
Cl(1 Cl 0.9417(2) 0.82100(11) 0.69506(9) 0.0270(3) Uani 1 d . .
N(1) N 0.6901(5) 0.8980(3) 0.5695(3) 0.0190(9) Uani 1 d . .
N(2) N 0.8773(5) 1.0585(3) 0.6935(3) 0.0211(9) Uani 1 d . .
N(3) N 0.7551(5) 0.9479(3) 0.8402(3) 0.0203(9) Uani 1 d . .
N(4) N 0.5810(5) 0.7783(3) 0.7141(3) 0.0215(9) Uani 1 d . .
C(A1 C 0.5935(6) 0.8145(4) 0.5185(4) 0.0225(11) Uani 1 d . .
C(A2 C 0.7533(6) 0.9639(4) 0.5074(3) 0.0186(10) Uani 1 d . .
C(A3 C 0.9206(6) 1.1014(4) 0.6159(3) 0.0201(10) Uani 1 d . .
C(A4 C 0.9518(6) 1.1302(4) 0.7640(3) 0.0195(10) Uani 1 d . .
C(A5 C 0.8424(6) 1.0362(4) 0.8910(4) 0.0214(11) Uani 1 d . .
C(A6 C 0.6878(6) 0.8851(4) 0.9023(3) 0.0219(11) Uani 1 d . .
C(A7 C 0.5496(6) 0.7382(4) 0.7943(4) 0.0249(11) Uani 1 d . .
C(A8 C 0.5095(6) 0.7092(4) 0.6442(4) 0.0232(11) Uani 1 d . .
C(B1 C 0.5952(6) 0.8288(4) 0.4238(3) 0.0204(11) Uani 1 d . .
C(B2 C 0.6921(6) 0.9211(4) 0.4161(3) 0.0213(11) Uani 1 d . .
C(B3 C 1.0259(6) 1.2000(4) 0.6363(4) 0.0229(11) Uani 1 d . .
C(B4 C 1.0440(6) 1.2190(4) 0.7295(4) 0.0215(11) Uani 1 d . .
C(B5 C 0.8270(6) 1.0288(5) 0.9862(4) 0.0255(12) Uani 1 d . .
C(B6 C 0.7313(6) 0.9354(5) 0.9939(4) 0.0256(12) Uani 1 d . .
C(B7 C 0.4531(7) 0.6315(4) 0.7763(4) 0.0276(12) Uani 1 d . .
C(B8 C 0.4271(7) 0.6073(4) 0.6747(4) 0.0287(13) Uani 1 d . .
C(M1 C 0.8626(6) 1.0558(4) 0.5289(3) 0.0204(10) Uani 1 d . .
H(M1 H 0.9023(6) 1.0915(4) 0.4795(3) 0.025 Uiso 1 calc R .
C(M2 C 0.9342(6) 1.1188(4) 0.8557(4) 0.0227(11) Uani 1 d . .
H(M2 H 0.9914(6) 1.1735(4) 0.8981(4) 0.027 Uiso 1 calc R .
C(M3 C 0.5934(6) 0.7863(5) 0.8801(4) 0.0258(12) Uani 1 d . .
H(M3 H 0.5560(6) 0.7491(5) 0.9291(4) 0.031 Uiso 1 calc R .
C(M4 C 0.5126(6) 0.7257(4) 0.5539(4) 0.0254(12) Uani 1 d . .
H(M4 H 0.4541(6) 0.6715(4) 0.5115(4) 0.031 Uiso 1 calc R .
C(11 C 0.5041(7) 0.7548(4) 0.3476(4) 0.0270(12) Uani 1 d . .
H(1A H 0.4888(7) 0.6838(4) 0.3639(4) 0.032 Uiso 1 calc R .
H(1B H 0.5622(7) 0.7602(4) 0.2926(4) 0.032 Uiso 1 calc R .
C(21 C 0.7319(6) 0.9723(5) 0.3334(4) 0.0275(12) Uani 1 d . .
H(2A H 0.7081(6) 0.9197(5) 0.2798(4) 0.033 Uiso 1 calc R .
H(2B H 0.8420(6) 1.0047(5) 0.3372(4) 0.033 Uiso 1 calc R .
C(31 C 1.0921(6) 1.2698(4) 0.5684(4) 0.0278(12) Uani 1 d . .
H(3A H 1.1151(6) 1.2277(4) 0.5149(4) 0.033 Uiso 1 calc R .
H(3B H 1.1888(6) 1.3164(4) 0.5951(4) 0.033 Uiso 1 calc R .
C(41 C 1.1356(6) 1.3145(4) 0.7866(4) 0.0270(12) Uani 1 d . .
H(4A H 1.2194(6) 1.3501(4) 0.7517(4) 0.032 Uiso 1 calc R .
H(4B H 1.1803(6) 1.2947(4) 0.8415(4) 0.032 Uiso 1 calc R .
C(51 C 0.9036(7) 1.1101(5) 1.0605(4) 0.0301(13) Uani 1 d . .
H(5A H 1.0087(7) 1.1398(5) 1.0451(4) 0.036 Uiso 1 calc R .
H(5B H 0.9081(7) 1.0777(5) 1.1171(4) 0.036 Uiso 1 calc R .
C(61 C 0.6756(7) 0.8894(5) 1.0780(4) 0.0321(14) Uani 1 d . .
H(6A H 0.7487(7) 0.9219(5) 1.1299(4) 0.039 Uiso 1 calc R .
H(6B H 0.6701(7) 0.8149(5) 1.0701(4) 0.039 Uiso 1 calc R .
C(71 C 0.2566(7) 0.5720(5) 0.6474(4) 0.0299(13) Uani 1 d . .
H(7A H 0.2422(7) 0.5663(5) 0.5805(4) 0.036 Uiso 1 calc R .
H(7B H 0.2152(7) 0.5027(5) 0.6663(4) 0.036 Uiso 1 calc R .
C(81 C 0.4978(8) 0.5218(5) 0.6426(5) 0.038(2) Uani 1 d . .
H(8A H 0.4742(8) 0.5038(5) 0.5764(5) 0.045 Uiso 1 calc R .
H(8B H 0.4510(8) 0.4602(5) 0.6726(5) 0.045 Uiso 1 calc R .
C(12 C 0.3515(7) 0.7733(6) 0.3258(5) 0.041(2) Uani 1 d . .
H(1C H 0.2958(23) 0.7203(22) 0.2781(23) 0.061 Uiso 1 calc R .
H(1D H 0.3657(7) 0.8413(16) 0.3048(31) 0.061 Uiso 1 calc R .
H(1E H 0.2942(22) 0.7703(37) 0.3805(9) 0.061 Uiso 1 calc R .
C(22 C 0.6478(7) 1.0543(5) 0.3205(4) 0.0326(13) Uani 1 d . .
H(2C H 0.6789(37) 1.0861(23) 0.2654(16) 0.049 Uiso 1 calc R .
H(2D H 0.6718(39) 1.1070(18) 0.3731(14) 0.049 Uiso 1 calc R .
H(2E H 0.5387(7) 1.0222(7) 0.3148(29) 0.049 Uiso 1 calc R .
C(32 C 0.9917(7) 1.3348(5) 0.5364(4) 0.0351(14) Uani 1 d . .
H(3C H 1.0471(18) 1.3829(24) 0.4965(24) 0.053 Uiso 1 calc R .
H(3D H 0.9626(41) 1.3736(26) 0.5890(5) 0.053 Uiso 1 calc R .
H(3E H 0.9009(24) 1.2898(6) 0.5030(26) 0.053 Uiso 1 calc R .
C(42 C 1.0399(7) 1.3886(5) 0.8153(5) 0.039(2) Uani 1 d . .
H(4C H 1.1054(10) 1.4527(14) 0.8465(28) 0.059 Uiso 1 calc R .
H(4D H 0.9649(35) 1.3568(15) 0.8564(25) 0.059 Uiso 1 calc R .
H(4E H 0.9881(42) 1.4035(29) 0.7615(5) 0.059 Uiso 1 calc R .
C(52 C 0.8268(8) 1.1973(6) 1.0783(4) 0.043(2) Uani 1 d . .
H(5C H 0.8843(31) 1.2478(19) 1.1273(23) 0.064 Uiso 1 calc R .
H(5D H 0.7239(20) 1.1692(8) 1.0961(31) 0.064 Uiso 1 calc R .
H(5E H 0.8230(49) 1.2308(24) 1.0230(11) 0.064 Uiso 1 calc R .
C(62 C 0.5217(7) 0.9035(6) 1.0994(4) 0.040(2) Uani 1 d . .
H(6C H 0.4927(24) 0.8760(33) 1.1567(17) 0.060 Uiso 1 calc R .
H(6D H 0.4472(12) 0.8667(30) 1.0505(16) 0.060 Uiso 1 calc R .
H(6E H 0.5256(15) 0.9770(6) 1.1050(31) 0.060 Uiso 1 calc R .
C(72 C 0.1671(7) 0.6442(5) 0.6890(5) 0.042(2) Uani 1 d . .
H(7C H 0.0603(11) 0.6176(20) 0.6683(26) 0.063 Uiso 1 calc R .
H(7D H 0.2062(36) 0.7129(10) 0.6701(26) 0.063 Uiso 1 calc R .
H(7E H 0.1775(44) 0.6484(29) 0.7553(5) 0.063 Uiso 1 calc R .
C(82 C 0.6716(8) 0.5483(6) 0.6617(6) 0.052(2) Uani 1 d . .
H(8C H 0.7095(12) 0.4908(18) 0.6359(32) 0.077 Uiso 1 calc R .
H(8D H 0.6960(9) 0.5605(40) 0.7274(6) 0.077 Uiso 1 calc R .
H(8E H 0.7192(9) 0.6104(24) 0.6339(31) 0.077 Uiso 1 calc R .
O(2) O 0.4045(5) 0.5733(4) 0.8340(3) 0.0449(12) Uani 1 d . .
C1A C 0.3241(20) 0.4907(13) 0.0386(8) 0.116(7) Uani 0.782(6) d P .
H(S1 H 0.3137(20) 0.4974(13) -0.0270(8) 0.140 Uiso 1 calc R .
H(S2 H 0.4111(20) 0.4611(13) 0.0476(8) 0.140 Uiso 1 calc R .
Cl1A Cl 0.3724(4) 0.6130(3) 0.0950(3) 0.0837(13) Uani 0.782(6) d P .
Cl2A Cl 0.1731(5) 0.4056(3) 0.0627(2) 0.102(2) Uani 0.782(6) d P .

loop_
_atom_type_symbol
_atom_type_description
_atom_type_scat_dispersion_real
_atom_type_scat_dispersion_imag
_atom_type_scat_source
C C 0.0033 0.0016 'International Tables Vol C Tables 4.2.6.8 and 6.1.1.4'
H H 0.0000 0.0000 'International Tables Vol C Tables 4.2.6.8 and 6.1.1.4'
N N 0.0061 0.0033 'International Tables Vol C Tables 4.2.6.8 and 6.1.1.4'
O O 0.0106 0.0060 'International Tables Vol C Tables 4.2.6.8 and 6.1.1.4'
Cl Cl 0.1484 0.1585 'International Tables Vol C Tables 4.2.6.8 and 6.1.1.4'
Fe Fe 0.3463 0.8444 'International Tables Vol C Tables 4.2.6.8 and 6.1.1.4'

loop_
_geom_angle_atom_site_label_1
_geom_angle_atom_site_label_2
_geom_angle_atom_site_label_3
_geom_angle
_geom_angle_site_symmetry_1
_geom_angle_site_symmetry_3
_geom_angle_publ_flag
N(1) Fe1 N(2) 87.5(2) . . ?
N(1) Fe1 N(3) 152.0(2) . . ?
N(2) Fe1 N(3) 87.9(2) . . ?
N(1) Fe1 N(4) 86.7(2) . . ?
N(2) Fe1 N(4) 157.7(2) . . ?
N(3) Fe1 N(4) 87.2(2) . . ?
N(1) Fe1 Cl(1 102.94(13) . . ?
N(2) Fe1 Cl(1 105.86(13) . . ?
N(3) Fe1 Cl(1 104.85(13) . . ?
N(4) Fe1 Cl(1 96.40(13) . . ?
C(A1 N(1) C(A2 105.3(4) . . ?
C(A1 N(1) Fe1 127.2(4) . . ?
C(A2 N(1) Fe1 125.9(3) . . ?
C(A3 N(2) C(A4 105.6(4) . . ?
C(A3 N(2) Fe1 126.7(3) . . ?
C(A4 N(2) Fe1 126.3(4) . . ?
C(A6 N(3) C(A5 105.4(4) . . ?
C(A6 N(3) Fe1 127.0(4) . . ?
C(A5 N(3) Fe1 126.0(4) . . ?
C(A8 N(4) C(A7 109.8(5) . . ?
C(A8 N(4) Fe1 125.1(4) . . ?
C(A7 N(4) Fe1 122.4(4) . . ?
N(1) C(A1 C(M4 124.4(5) . . ?
N(1) C(A1 C(B1 110.4(5) . . ?
C(M4 C(A1 C(B1 125.0(5) . . ?
C(M1 C(A2 N(1) 124.9(5) . . ?
C(M1 C(A2 C(B2 124.7(5) . . ?
N(1) C(A2 C(B2 110.3(5) . . ?
N(2) C(A3 C(M1 123.7(5) . . ?
N(2) C(A3 C(B3 111.1(5) . . ?
C(M1 C(A3 C(B3 125.2(5) . . ?
N(2) C(A4 C(M2 124.3(5) . . ?
N(2) C(A4 C(B4 110.5(4) . . ?
C(M2 C(A4 C(B4 125.2(5) . . ?
C(M2 C(A5 N(3) 125.0(5) . . ?
C(M2 C(A5 C(B5 124.5(5) . . ?
N(3) C(A5 C(B5 110.5(5) . . ?
N(3) C(A6 C(M3 124.6(5) . . ?
N(3) C(A6 C(B6 110.4(5) . . ?
C(M3 C(A6 C(B6 125.0(5) . . ?
C(M3 C(A7 N(4) 127.5(5) . . ?
C(M3 C(A7 C(B7 122.7(5) . . ?
N(4) C(A7 C(B7 109.8(5) . . ?
N(4) C(A8 C(M4 125.2(5) . . ?
N(4) C(A8 C(B8 112.5(5) . . ?
C(M4 C(A8 C(B8 122.3(5) . . ?
C(B2 C(B1 C(A1 107.6(5) . . ?
C(B2 C(B1 C(11 126.4(5) . . ?
C(A1 C(B1 C(11 126.0(5) . . ?
C(B1 C(B2 C(A2 106.3(5) . . ?
C(B1 C(B2 C(21 128.9(5) . . ?
C(A2 C(B2 C(21 124.8(5) . . ?
C(B4 C(B3 C(A3 106.5(5) . . ?
C(B4 C(B3 C(31 127.9(5) . . ?
C(A3 C(B3 C(31 125.5(5) . . ?
C(B3 C(B4 C(A4 106.4(5) . . ?
C(B3 C(B4 C(41 128.3(5) . . ?
C(A4 C(B4 C(41 125.2(5) . . ?
C(B6 C(B5 C(A5 107.0(5) . . ?
C(B6 C(B5 C(51 127.9(5) . . ?
C(A5 C(B5 C(51 125.1(5) . . ?
C(B5 C(B6 C(A6 106.6(5) . . ?
C(B5 C(B6 C(61 128.9(5) . . ?
C(A6 C(B6 C(61 124.4(5) . . ?
O(2) C(B7 C(A7 126.3(6) . . ?
O(2) C(B7 C(B8 126.9(5) . . ?
C(A7 C(B7 C(B8 106.9(5) . . ?
C(B7 C(B8 C(81 109.6(5) . . ?
C(B7 C(B8 C(A8 100.9(5) . . ?
C(81 C(B8 C(A8 112.0(5) . . ?
C(B7 C(B8 C(71 110.3(5) . . ?
C(81 C(B8 C(71 108.6(5) . . ?
C(A8 C(B8 C(71 115.1(5) . . ?
C(A2 C(M1 C(A3 126.5(5) . . ?
C(A5 C(M2 C(A4 126.7(5) . . ?
C(A7 C(M3 C(A6 125.9(5) . . ?
C(A8 C(M4 C(A1 126.5(5) . . ?
C(B1 C(11 C(12 113.6(5) . . ?
C(B2 C(21 C(22 112.8(5) . . ?
C(B3 C(31 C(32 114.7(5) . . ?
C(B4 C(41 C(42 112.0(5) . . ?
C(B5 C(51 C(52 114.4(5) . . ?
C(B6 C(61 C(62 112.4(5) . . ?
C(72 C(71 C(B8 113.9(5) . . ?
C(B8 C(81 C(82 114.4(5) . . ?
Cl2A C1A Cl1A 120.5(10) . . ?

loop_
_geom_bond_atom_site_label_1
_geom_bond_atom_site_label_2
_geom_bond_distance
_geom_bond_site_symmetry_2
_geom_bond_publ_flag
Fe1 N(1) 2.058(4) . ?
Fe1 N(2) 2.059(5) . ?
Fe1 N(3) 2.066(4) . ?
Fe1 N(4) 2.125(5) . ?
Fe1 Cl(1 2.217(2) . ?
N(1) C(A1 1.378(7) . ?
N(1) C(A2 1.386(6) . ?
N(2) C(A3 1.367(7) . ?
N(2) C(A4 1.381(6) . ?
N(3) C(A6 1.371(7) . ?
N(3) C(A5 1.386(7) . ?
N(4) C(A8 1.350(7) . ?
N(4) C(A7 1.367(7) . ?
C(A1 C(M4 1.402(8) . ?
C(A1 C(B1 1.438(7) . ?
C(A2 C(M1 1.382(7) . ?
C(A2 C(B2 1.452(7) . ?
C(A3 C(M1 1.398(7) . ?
C(A3 C(B3 1.429(7) . ?
C(A4 C(M2 1.394(7) . ?
C(A4 C(B4 1.432(7) . ?
C(A5 C(M2 1.379(8) . ?
C(A5 C(B5 1.435(7) . ?
C(A6 C(M3 1.393(8) . ?
C(A6 C(B6 1.452(7) . ?
C(A7 C(M3 1.367(8) . ?
C(A7 C(B7 1.479(8) . ?
C(A8 C(M4 1.380(8) . ?
C(A8 C(B8 1.514(8) . ?
C(B1 C(B2 1.353(8) . ?
C(B1 C(11 1.501(7) . ?
C(B2 C(21 1.480(8) . ?
C(B3 C(B4 1.378(7) . ?
C(B3 C(31 1.489(8) . ?
C(B4 C(41 1.505(7) . ?
C(B5 C(B6 1.359(8) . ?
C(B5 C(51 1.491(8) . ?
C(B6 C(61 1.498(8) . ?
C(B7 O(2) 1.239(7) . ?
C(B7 C(B8 1.507(8) . ?
C(B8 C(81 1.509(8) . ?
C(B8 C(71 1.540(8) . ?
C(11 C(12 1.513(8) . ?
C(21 C(22 1.527(8) . ?
C(31 C(32 1.521(8) . ?
C(41 C(42 1.531(8) . ?
C(51 C(52 1.526(8) . ?
C(61 C(62 1.513(8) . ?
C(71 C(72 1.527(8) . ?
C(81 C(82 1.551(10) . ?
C1A Cl2A 1.635(14) . ?
C1A Cl1A 1.72(2) . ?
